data_2229844
loop_
_publ_author_name
'Arshad, Afsheen'
'Osman, Hasnah'
'Lam, Chan Kit'
'Hemamalini, Madhukar'
'Fun, Hoong-Kun'

_publ_section_title
;
 (<i>E</i>)-6-Bromo-3-{2-[2-(4-chlorobenzylidene)hydrazinyl]thiazol-5-yl}-2<i>H</i>-chromen-2-one
;
_journal_coeditor_code SJ5122
_journal_issue 4
_journal_name_full 'Acta Crystallographica Section E'
_journal_page_first o1007
_journal_page_last o1008
_journal_paper_doi 10.1107/S1600536811011172
_journal_volume 67
_journal_year 2011
_chemical_formula_iupac 'C19 H11 Br Cl N3 O2 S'
_chemical_formula_moiety 'C19 H11 Br Cl N3 O2 S'
_chemical_formula_sum 'C19 H11 Br Cl N3 O2 S'
_chemical_formula_weight 460.73
_chemical_name_systematic
;
(<i>E</i>)-6-Bromo-3-{2-[2-(4-chlorobenzylidene)hydrazinyl]thiazol-5-yl}-
2<i>H</i>-chromen-2-one
;
_space_group_IT_number 15
_symmetry_cell_setting monoclinic
_symmetry_space_group_name_Hall '-C 2yc'
_symmetry_space_group_name_H-M 'C 1 2/c 1'
_atom_sites_solution_hydrogens geom
_atom_sites_solution_primary direct
_atom_sites_solution_secondary difmap
_audit_creation_method SHELXL-97
_cell_angle_alpha 90.00
_cell_angle_beta 90.161(2)
_cell_angle_gamma 90.00
_cell_formula_units_Z 8
_cell_length_a 30.5837(7)
_cell_length_b 13.6682(3)
_cell_length_c 9.04540(10)
_cell_measurement_reflns_used 3684
_cell_measurement_temperature 296(2)
_cell_measurement_theta_max 23.09
_cell_measurement_theta_min 2.49
_cell_volume 3781.18(13)
_computing_cell_refinement 'SAINT (Bruker, 2009)'
_computing_data_collection 'APEX2 (Bruker, 2009)'
_computing_data_reduction 'SAINT (Bruker, 2009)'
_computing_molecular_graphics 'SHELXTL (Sheldrick, 2008)'
_computing_publication_material 'SHELXTL  (Sheldrick, 2008) and PLATON (Spek, 2009)'
_computing_structure_refinement 'SHELXTL (Sheldrick, 2008)'
_computing_structure_solution 'SHELXTL (Sheldrick, 2008)'
_diffrn_ambient_temperature 296(2)
_diffrn_measured_fraction_theta_full 0.998
_diffrn_measured_fraction_theta_max 0.998
_diffrn_measurement_device_type
;
Bruker SMART APEXII  CCD area-detector diffractometer
;
_diffrn_measurement_method '\f and \w scans'
_diffrn_radiation_monochromator graphite
_diffrn_radiation_source 'fine-focus sealed tube'
_diffrn_radiation_type MoK\a
_diffrn_radiation_wavelength 0.71073
_diffrn_reflns_av_R_equivalents 0.0575
_diffrn_reflns_av_sigmaI/netI 0.0580
_diffrn_reflns_limit_h_max 42
_diffrn_reflns_limit_h_min -40
_diffrn_reflns_limit_k_max 19
_diffrn_reflns_limit_k_min -19
_diffrn_reflns_limit_l_max 12
_diffrn_reflns_limit_l_min -12
_diffrn_reflns_number 29664
_diffrn_reflns_theta_full 30.00
_diffrn_reflns_theta_max 30.00
_diffrn_reflns_theta_min 2.49
_diffrn_standards_number 0
_exptl_absorpt_coefficient_mu 2.446
_exptl_absorpt_correction_T_max 0.8417
_exptl_absorpt_correction_T_min 0.6277
_exptl_absorpt_correction_type multi-scan
_exptl_absorpt_process_details '(SADABS; Bruker, 2009)'
_exptl_crystal_colour yellow
_exptl_crystal_density_diffrn 1.619
_exptl_crystal_density_method 'not measured'
_exptl_crystal_description block
_exptl_crystal_F_000 1840
_exptl_crystal_size_max 0.21
_exptl_crystal_size_mid 0.16
_exptl_crystal_size_min 0.07
_refine_diff_density_max 0.307
_refine_diff_density_min -0.344
_refine_ls_extinction_method none
_refine_ls_goodness_of_fit_ref 0.974
_refine_ls_hydrogen_treatment mixed
_refine_ls_matrix_type full
_refine_ls_number_parameters 248
_refine_ls_number_reflns 5499
_refine_ls_number_restraints 0
_refine_ls_restrained_S_all 0.974
_refine_ls_R_factor_all 0.1541
_refine_ls_R_factor_gt 0.0491
_refine_ls_shift/su_max 0.001
_refine_ls_shift/su_mean <0.001
_refine_ls_structure_factor_coef Fsqd
_refine_ls_weighting_details 'calc w=1/[\s^2^(Fo^2^)+(0.0551P)^2^+0.9600P] where P=(Fo^2^+2Fc^2^)/3'
_refine_ls_weighting_scheme calc
_refine_ls_wR_factor_gt 0.1043
_refine_ls_wR_factor_ref 0.1382
_reflns_number_gt 2216
_reflns_number_total 5499
_reflns_threshold_expression I>2\s(I)
_cod_data_source_file sj5122.cif
_cod_data_source_block I
_cod_original_sg_symbol_H-M 'C 2/c'
_cod_database_code 2229844
_cod_database_fobs_code 2229844

loop_
_symmetry_equiv_pos_as_xyz
'x, y, z'
'-x, y, -z+1/2'
'x+1/2, y+1/2, z'
'-x+1/2, y+1/2, -z+1/2'
'-x, -y, -z'
'x, -y, z-1/2'
'-x+1/2, -y+1/2, -z'
'x+1/2, -y+1/2, z-1/2'

loop_
_atom_site_type_symbol
_atom_site_label
_atom_site_fract_x
_atom_site_fract_y
_atom_site_fract_z
_atom_site_U_iso_or_equiv
_atom_site_adp_type
_atom_site_calc_flag
_atom_site_refinement_flags
_atom_site_occupancy
_atom_site_disorder_assembly
_atom_site_disorder_group
Br Br1 0.437955(16) 0.51731(4) 1.13651(6) 0.1287(3) Uani d . 1 . .
Cl Cl1 -0.00680(3) 0.31602(10) -0.05275(11) 0.1132(4) Uani d . 1 . .
S S1 0.19723(3) 0.13873(7) 0.60268(9) 0.0712(3) Uani d . 1 . .
O O1 0.33937(7) 0.13971(15) 1.0762(2) 0.0679(6) Uani d . 1 . .
O O2 0.29214(8) 0.04381(19) 0.9684(3) 0.0902(7) Uani d . 1 . .
N N1 0.23951(7) 0.28268(18) 0.7199(2) 0.0575(6) Uani d . 1 . .
N N2 0.18701(9) 0.3330(2) 0.5513(3) 0.0698(8) Uani d . 1 . .
N N3 0.15428(8) 0.3072(2) 0.4558(2) 0.0629(7) Uani d . 1 . .
C C1 0.41549(11) 0.3221(3) 1.2104(4) 0.0778(10) Uani d . 1 . .
H H1A 0.4381 0.3273 1.2790 0.093 Uiso calc R 1 . .
C C2 0.39334(10) 0.2362(3) 1.1954(3) 0.0738(9) Uani d . 1 . .
H H2A 0.4009 0.1825 1.2533 0.089 Uiso calc R 1 . .
C C3 0.35967(9) 0.2291(2) 1.0938(3) 0.0609(8) Uani d . 1 . .
C C4 0.30642(10) 0.1259(3) 0.9763(3) 0.0652(8) Uani d . 1 . .
C C5 0.29156(9) 0.2090(2) 0.8891(3) 0.0556(7) Uani d . 1 . .
C C6 0.31145(9) 0.2961(2) 0.9077(3) 0.0591(8) Uani d . 1 . .
H H6A 0.3018 0.3493 0.8524 0.071 Uiso calc R 1 . .
C C7 0.34686(9) 0.3096(2) 1.0094(3) 0.0601(8) Uani d . 1 . .
C C8 0.36987(9) 0.3966(3) 1.0262(4) 0.0715(9) Uani d . 1 . .
H H8A 0.3620 0.4515 0.9716 0.086 Uiso calc R 1 . .
C C9 0.40440(10) 0.4013(3) 1.1240(4) 0.0766(10) Uani d . 1 . .
C C10 0.25573(9) 0.1967(2) 0.7827(3) 0.0569(7) Uani d . 1 . .
C C11 0.23679(10) 0.1131(2) 0.7328(3) 0.0662(8) Uani d . 1 . .
H H11A 0.2442 0.0505 0.7645 0.079 Uiso calc R 1 . .
C C12 0.20879(9) 0.2616(2) 0.6261(3) 0.0583(8) Uani d . 1 . .
C C13 0.13768(10) 0.3778(3) 0.3809(3) 0.0666(8) Uani d . 1 . .
H H13A 0.1486 0.4408 0.3935 0.080 Uiso calc R 1 . .
C C14 0.10205(10) 0.3614(2) 0.2765(3) 0.0609(8) Uani d . 1 . .
C C15 0.08312(10) 0.2710(3) 0.2569(3) 0.0713(9) Uani d . 1 . .
H H15A 0.0931 0.2183 0.3128 0.086 Uiso calc R 1 . .
C C16 0.04983(10) 0.2566(3) 0.1567(3) 0.0763(10) Uani d . 1 . .
H H16A 0.0377 0.1948 0.1440 0.092 Uiso calc R 1 . .
C C17 0.03487(10) 0.3341(3) 0.0762(3) 0.0767(10) Uani d . 1 . .
C C18 0.05284(12) 0.4249(3) 0.0907(4) 0.0925(12) Uani d . 1 . .
H H18A 0.0426 0.4771 0.0344 0.111 Uiso calc R 1 . .
C C19 0.08655(11) 0.4378(3) 0.1909(4) 0.0846(10) Uani d . 1 . .
H H19A 0.0991 0.4994 0.2010 0.102 Uiso calc R 1 . .
H H1N2 0.1963(12) 0.388(3) 0.547(4) 0.092(14) Uiso d . 1 . .

loop_
_atom_site_aniso_label
_atom_site_aniso_U_11
_atom_site_aniso_U_22
_atom_site_aniso_U_33
_atom_site_aniso_U_12
_atom_site_aniso_U_13
_atom_site_aniso_U_23
Br1 0.1122(4) 0.0915(4) 0.1821(5) -0.0164(3) -0.0729(4) -0.0212(3)
Cl1 0.0812(6) 0.1664(12) 0.0917(6) 0.0210(7) -0.0463(5) -0.0255(7)
S1 0.0712(5) 0.0676(6) 0.0748(5) -0.0092(4) -0.0221(4) -0.0101(4)
O1 0.0663(13) 0.0633(15) 0.0739(13) 0.0083(11) -0.0199(11) 0.0053(11)
O2 0.0935(17) 0.0603(16) 0.1165(19) -0.0022(14) -0.0368(14) 0.0108(15)
N1 0.0574(14) 0.0579(16) 0.0572(13) 0.0024(12) -0.0134(12) -0.0054(12)
N2 0.0731(18) 0.065(2) 0.0715(17) -0.0067(16) -0.0335(14) -0.0020(16)
N3 0.0618(15) 0.0675(18) 0.0593(14) -0.0034(13) -0.0222(12) -0.0035(13)
C1 0.062(2) 0.092(3) 0.079(2) 0.012(2) -0.0280(17) -0.015(2)
C2 0.071(2) 0.078(2) 0.073(2) 0.0179(19) -0.0248(17) 0.0020(19)
C3 0.0561(17) 0.064(2) 0.0623(18) 0.0080(16) -0.0080(15) -0.0052(16)
C4 0.0615(19) 0.059(2) 0.075(2) 0.0033(17) -0.0123(16) 0.0000(18)
C5 0.0544(16) 0.057(2) 0.0556(16) 0.0079(15) -0.0070(13) -0.0087(15)
C6 0.0574(17) 0.0558(19) 0.0639(17) 0.0043(15) -0.0139(14) -0.0037(15)
C7 0.0523(16) 0.064(2) 0.0638(18) 0.0106(15) -0.0140(14) -0.0096(16)
C8 0.0622(19) 0.063(2) 0.089(2) 0.0099(17) -0.0253(17) -0.0119(19)
C9 0.066(2) 0.073(2) 0.091(2) 0.0052(18) -0.0242(18) -0.022(2)
C10 0.0553(17) 0.058(2) 0.0577(17) 0.0031(15) -0.0051(14) -0.0033(15)
C11 0.0664(19) 0.058(2) 0.074(2) 0.0010(16) -0.0174(16) -0.0036(17)
C12 0.0579(17) 0.064(2) 0.0535(16) 0.0003(15) -0.0114(14) -0.0064(15)
C13 0.0686(19) 0.068(2) 0.0634(18) -0.0012(17) -0.0199(16) -0.0117(17)
C14 0.0605(18) 0.063(2) 0.0592(17) 0.0073(16) -0.0150(15) -0.0078(16)
C15 0.0673(19) 0.078(2) 0.0688(19) 0.0023(18) -0.0228(16) -0.0028(18)
C16 0.066(2) 0.085(3) 0.078(2) -0.0002(19) -0.0202(17) -0.011(2)
C17 0.061(2) 0.106(3) 0.0624(19) 0.017(2) -0.0232(16) -0.015(2)
C18 0.095(3) 0.095(3) 0.088(3) 0.025(2) -0.037(2) 0.005(2)
C19 0.089(2) 0.074(2) 0.090(2) 0.009(2) -0.032(2) -0.004(2)

loop_
_atom_type_symbol
_atom_type_description
_atom_type_scat_dispersion_real
_atom_type_scat_dispersion_imag
_atom_type_scat_source
C C 0.0033 0.0016 'International Tables Vol C Tables 4.2.6.8 and 6.1.1.4'
H H 0.0000 0.0000 'International Tables Vol C Tables 4.2.6.8 and 6.1.1.4'
N N 0.0061 0.0033 'International Tables Vol C Tables 4.2.6.8 and 6.1.1.4'
O O 0.0106 0.0060 'International Tables Vol C Tables 4.2.6.8 and 6.1.1.4'
S S 0.1246 0.1234 'International Tables Vol C Tables 4.2.6.8 and 6.1.1.4'
Cl Cl 0.1484 0.1585 'International Tables Vol C Tables 4.2.6.8 and 6.1.1.4'
Br Br -0.2901 2.4595 'International Tables Vol C Tables 4.2.6.8 and 6.1.1.4'

loop_
_geom_angle_atom_site_label_1
_geom_angle_atom_site_label_2
_geom_angle_atom_site_label_3
_geom_angle_site_symmetry_1
_geom_angle_site_symmetry_3
_geom_angle
_geom_angle_publ_flag
C11 S1 C12 . . 88.34(15) ?
C4 O1 C3 . . 122.0(2) ?
C12 N1 C10 . . 109.6(2) ?
C12 N2 N3 . . 119.1(3) ?
C12 N2 H1N2 . . 122(3) ?
N3 N2 H1N2 . . 118(3) ?
C13 N3 N2 . . 115.4(3) ?
C2 C1 C9 . . 120.0(3) ?
C2 C1 H1A . . 120.0 ?
C9 C1 H1A . . 120.0 ?
C1 C2 C3 . . 119.7(3) ?
C1 C2 H2A . . 120.1 ?
C3 C2 H2A . . 120.1 ?
O1 C3 C2 . . 118.3(3) ?
O1 C3 C7 . . 120.6(2) ?
C2 C3 C7 . . 121.1(3) ?
O2 C4 O1 . . 115.7(3) ?
O2 C4 C5 . . 125.6(3) ?
O1 C4 C5 . . 118.7(3) ?
C6 C5 C4 . . 118.8(3) ?
C6 C5 C10 . . 121.3(3) ?
C4 C5 C10 . . 119.9(3) ?
C5 C6 C7 . . 122.3(3) ?
C5 C6 H6A . . 118.8 ?
C7 C6 H6A . . 118.8 ?
C8 C7 C3 . . 118.3(3) ?
C8 C7 C6 . . 124.2(3) ?
C3 C7 C6 . . 117.5(3) ?
C9 C8 C7 . . 119.8(3) ?
C9 C8 H8A . . 120.1 ?
C7 C8 H8A . . 120.1 ?
C1 C9 C8 . . 121.0(3) ?
C1 C9 Br1 . . 119.5(2) ?
C8 C9 Br1 . . 119.5(3) ?
C11 C10 N1 . . 115.0(2) ?
C11 C10 C5 . . 129.2(3) ?
N1 C10 C5 . . 115.8(3) ?
C10 C11 S1 . . 110.7(2) ?
C10 C11 H11A . . 124.6 ?
S1 C11 H11A . . 124.6 ?
N1 C12 N2 . . 121.2(3) ?
N1 C12 S1 . . 116.4(2) ?
N2 C12 S1 . . 122.4(2) ?
N3 C13 C14 . . 121.3(3) ?
N3 C13 H13A . . 119.3 ?
C14 C13 H13A . . 119.3 ?
C15 C14 C19 . . 117.6(3) ?
C15 C14 C13 . . 122.4(3) ?
C19 C14 C13 . . 120.0(3) ?
C16 C15 C14 . . 121.6(3) ?
C16 C15 H15A . . 119.2 ?
C14 C15 H15A . . 119.2 ?
C17 C16 C15 . . 119.2(3) ?
C17 C16 H16A . . 120.4 ?
C15 C16 H16A . . 120.4 ?
C18 C17 C16 . . 121.4(3) ?
C18 C17 Cl1 . . 119.2(3) ?
C16 C17 Cl1 . . 119.4(3) ?
C17 C18 C19 . . 118.6(4) ?
C17 C18 H18A . . 120.7 ?
C19 C18 H18A . . 120.7 ?
C18 C19 C14 . . 121.6(4) ?
C18 C19 H19A . . 119.2 ?
C14 C19 H19A . . 119.2 ?

loop_
_geom_bond_atom_site_label_1
_geom_bond_atom_site_label_2
_geom_bond_site_symmetry_2
_geom_bond_distance
_geom_bond_publ_flag
Br1 C9 . 1.892(3) ?
Cl1 C17 . 1.743(3) ?
S1 C11 . 1.721(3) ?
S1 C12 . 1.728(3) ?
O1 C4 . 1.365(4) ?
O1 C3 . 1.379(4) ?
O2 C4 . 1.206(4) ?
N1 C12 . 1.297(3) ?
N1 C10 . 1.395(4) ?
N2 C12 . 1.361(4) ?
N2 N3 . 1.366(3) ?
N2 H1N2 . 0.81(4) ?
N3 C13 . 1.283(4) ?
C1 C2 . 1.363(5) ?
C1 C9 . 1.377(5) ?
C1 H1A . 0.9300 ?
C2 C3 . 1.382(4) ?
C2 H2A . 0.9300 ?
C3 C7 . 1.395(4) ?
C4 C5 . 1.455(4) ?
C5 C6 . 1.347(4) ?
C5 C10 . 1.466(4) ?
C6 C7 . 1.431(4) ?
C6 H6A . 0.9300 ?
C7 C8 . 1.390(4) ?
C8 C9 . 1.377(4) ?
C8 H8A . 0.9300 ?
C10 C11 . 1.359(4) ?
C11 H11A . 0.9300 ?
C13 C14 . 1.458(4) ?
C13 H13A . 0.9300 ?
C14 C15 . 1.376(4) ?
C14 C19 . 1.383(4) ?
C15 C16 . 1.376(4) ?
C15 H15A . 0.9300 ?
C16 C17 . 1.364(5) ?
C16 H16A . 0.9300 ?
C17 C18 . 1.363(5) ?
C18 C19 . 1.382(5) ?
C18 H18A . 0.9300 ?
C19 H19A . 0.9300 ?

loop_
_geom_hbond_atom_site_label_D
_geom_hbond_atom_site_label_H
_geom_hbond_atom_site_label_A
_geom_hbond_site_symmetry_A
_geom_hbond_distance_DH
_geom_hbond_distance_HA
_geom_hbond_distance_DA
_geom_hbond_angle_DHA
_geom_hbond_publ_flag
N2 H1N2 O2 4_556 0.81(4) 2.16(4) 2.957(4) 169(4) yes
C11 H11A O2 . 0.93 2.35 2.878(4) 115 yes

loop_
_geom_torsion_atom_site_label_1
_geom_torsion_atom_site_label_2
_geom_torsion_atom_site_label_3
_geom_torsion_atom_site_label_4
_geom_torsion_site_symmetry_1
_geom_torsion_site_symmetry_2
_geom_torsion_site_symmetry_3
_geom_torsion_site_symmetry_4
_geom_torsion
_geom_torsion_publ_flag
C12 N2 N3 C13 . . . . -174.7(3) ?
C9 C1 C2 C3 . . . . -0.3(5) ?
C4 O1 C3 C2 . . . . -178.7(3) ?
C4 O1 C3 C7 . . . . 0.3(4) ?
C1 C2 C3 O1 . . . . 176.8(3) ?
C1 C2 C3 C7 . . . . -2.2(5) ?
C3 O1 C4 O2 . . . . 178.1(3) ?
C3 O1 C4 C5 . . . . -1.8(4) ?
O2 C4 C5 C6 . . . . -178.4(3) ?
O1 C4 C5 C6 . . . . 1.4(4) ?
O2 C4 C5 C10 . . . . 1.2(5) ?
O1 C4 C5 C10 . . . . -179.0(3) ?
C4 C5 C6 C7 . . . . 0.4(4) ?
C10 C5 C6 C7 . . . . -179.2(3) ?
O1 C3 C7 C8 . . . . -176.8(3) ?
C2 C3 C7 C8 . . . . 2.2(4) ?
O1 C3 C7 C6 . . . . 1.5(4) ?
C2 C3 C7 C6 . . . . -179.5(3) ?
C5 C6 C7 C8 . . . . 176.3(3) ?
C5 C6 C7 C3 . . . . -1.9(4) ?
C3 C7 C8 C9 . . . . 0.3(5) ?
C6 C7 C8 C9 . . . . -177.9(3) ?
C2 C1 C9 C8 . . . . 2.8(5) ?
C2 C1 C9 Br1 . . . . -175.8(3) ?
C7 C8 C9 C1 . . . . -2.8(5) ?
C7 C8 C9 Br1 . . . . 175.8(2) ?
C12 N1 C10 C11 . . . . 0.6(4) ?
C12 N1 C10 C5 . . . . 178.7(2) ?
C6 C5 C10 C11 . . . . 168.5(3) ?
C4 C5 C10 C11 . . . . -11.1(5) ?
C6 C5 C10 N1 . . . . -9.3(4) ?
C4 C5 C10 N1 . . . . 171.1(3) ?
N1 C10 C11 S1 . . . . 0.1(3) ?
C5 C10 C11 S1 . . . . -177.7(2) ?
C12 S1 C11 C10 . . . . -0.5(2) ?
C10 N1 C12 N2 . . . . 178.9(3) ?
C10 N1 C12 S1 . . . . -1.0(3) ?
N3 N2 C12 N1 . . . . -178.7(3) ?
N3 N2 C12 S1 . . . . 1.2(4) ?
C11 S1 C12 N1 . . . . 0.9(2) ?
C11 S1 C12 N2 . . . . -179.0(3) ?
N2 N3 C13 C14 . . . . -179.1(3) ?
N3 C13 C14 C15 . . . . 2.8(5) ?
N3 C13 C14 C19 . . . . -176.2(3) ?
C19 C14 C15 C16 . . . . -0.3(5) ?
C13 C14 C15 C16 . . . . -179.3(3) ?
C14 C15 C16 C17 . . . . -0.8(5) ?
C15 C16 C17 C18 . . . . 1.4(5) ?
C15 C16 C17 Cl1 . . . . 179.1(2) ?
C16 C17 C18 C19 . . . . -0.8(6) ?
Cl1 C17 C18 C19 . . . . -178.5(3) ?
C17 C18 C19 C14 . . . . -0.4(6) ?
C15 C14 C19 C18 . . . . 1.0(5) ?
C13 C14 C19 C18 . . . . 180.0(3) ?

loop_
_cod_related_entry_id
_cod_related_entry_database
_cod_related_entry_code
1 ChemSpider 7867801
